data_7028115
loop_
_publ_author_name
'Al-Juaid, Salih S.'
'Eaborn, Colin'
'Gorrell, Ian B.'
'Hawkes, Simon A.'
'Hitchcock, Peter B.'
'Smith, J. David'

_publ_section_title
;
 Reactions of the alkyltrihydroaluminate
 [Li(thf&#x200A;)2{AlH3[C(SiMe3)3]}]2. Crystal structures of
 [Li(tmen)2][AlH3{C(SiMe3)3}], [AlBr2{C(SiMe3)3}]&#x00B7;thf,
 [AlI2{C(SiMe3)3}]&#x00B7;thf,
 [Li(thf&#x200A;)2(\m-NHPh)2{AlH[C(SiMe3)3]}] and
 [Li(thf&#x200A;)4][Al(NHPh)3{C(SiMe3)3}]
;
_journal_issue 14
_journal_name_full 'Journal of the Chemical Society, Dalton Transactions'
_journal_page_first 2411
_journal_paper_doi 10.1039/a802145g
_journal_year 1998
_chemical_formula_structural '[(thf)2Li(C6H5NH)2AlH(Tsi)]'
_chemical_formula_sum 'C30 H56 Al Li N2 O2 Si3'
_chemical_formula_weight 594.96
_chemical_name_systematic
; 
 ? 
;
_space_group_IT_number 19
_symmetry_cell_setting orthorhombic
_symmetry_space_group_name_Hall 'P 2ac 2ab'
_symmetry_space_group_name_H-M 'P 21 21 21'
_atom_sites_solution_hydrogens geom
_atom_sites_solution_primary direct
_atom_sites_solution_secondary difmap
_audit_creation_method SHELXL
_cell_angle_alpha 90.00
_cell_angle_beta 90.00
_cell_angle_gamma 90.00
_cell_formula_units_Z 4
_cell_length_a 9.549(3)
_cell_length_b 16.885(5)
_cell_length_c 21.913(4)
_cell_measurement_reflns_used 25
_cell_measurement_temperature 173(2)
_cell_measurement_theta_max 10
_cell_measurement_theta_min 7
_cell_volume 3533.1(17)
_computing_cell_refinement 'Enraf-Nonius CAD4'
_computing_data_collection 'Enraf-Nonius CAD4'
_computing_molecular_graphics 'CAMERON (Watkin and Pearce,1993)'
_computing_publication_material SHELXL-93
_computing_structure_refinement 'SHELXL-93 (Sheldrick, 1993)'
_computing_structure_solution 'SHELXS-86 (Sheldrick, 1990)'
_diffrn_ambient_temperature 173(2)
_diffrn_measurement_device ' Enraf-Nonius CAD4'
_diffrn_measurement_method \w--2\q
_diffrn_radiation_monochromator graphite
_diffrn_radiation_source 'fine-focus sealed tube'
_diffrn_radiation_type MoK\a
_diffrn_radiation_wavelength 0.71073
_diffrn_reflns_av_R_equivalents 0.0000
_diffrn_reflns_av_sigmaI/netI 0.1423
_diffrn_reflns_limit_h_max 11
_diffrn_reflns_limit_h_min 0
_diffrn_reflns_limit_k_max 20
_diffrn_reflns_limit_k_min 0
_diffrn_reflns_limit_l_max 26
_diffrn_reflns_limit_l_min 0
_diffrn_reflns_number 3494
_diffrn_reflns_theta_max 24.97
_diffrn_reflns_theta_min 2.22
_diffrn_standards_decay_% 0
_diffrn_standards_interval_time 120
_diffrn_standards_number 2
_exptl_absorpt_coefficient_mu 0.186
_exptl_absorpt_correction_type none
_exptl_crystal_density_diffrn 1.118
_exptl_crystal_F_000 1296
_exptl_crystal_size_max 0.30
_exptl_crystal_size_mid 0.20
_exptl_crystal_size_min 0.20
_refine_diff_density_max 0.388
_refine_diff_density_min -0.482
_refine_diff_density_rms 0.096
_refine_ls_abs_structure_details 'Flack H D (1983), Acta Cryst. A39, 876-881'
_refine_ls_abs_structure_Flack -0.08(44)
_refine_ls_extinction_method none
_refine_ls_goodness_of_fit_all 1.035
_refine_ls_goodness_of_fit_obs 1.120
_refine_ls_hydrogen_treatment riding
_refine_ls_matrix_type full
_refine_ls_number_parameters 361
_refine_ls_number_reflns 3494
_refine_ls_number_restraints 0
_refine_ls_restrained_S_all 1.035
_refine_ls_restrained_S_obs 1.120
_refine_ls_R_factor_all 0.1343
_refine_ls_R_factor_obs 0.0798
_refine_ls_shift/esd_max -0.002
_refine_ls_shift/esd_mean 0.000
_refine_ls_structure_factor_coef Fsqd
_refine_ls_weighting_details 'w=1/[\s^2^(Fo^2^)+(0.1126P)^2^+0.0000P] where P=(Fo^2^+2Fc^2^)/3'
_refine_ls_weighting_scheme calc
_refine_ls_wR_factor_all 0.2268
_refine_ls_wR_factor_obs 0.1915
_reflns_number_observed 2221
_reflns_number_total 3494
_reflns_observed_criterion >2sigma(I)
_cod_data_source_file g802145sup1.cif
_cod_data_source_block oct596
_cod_depositor_comments
;
The following automatic conversions were performed:

'_refine_ls_weighting_scheme' value 'calc
w=1/[\s^2^(Fo^2^)+(0.1126P)^2^+0.0000P] where P=(Fo^2^+2Fc^2^)/3' was
changed to 'calc'. New tag '_refine_ls_weighting_details' was
created. The value of the new tag was set to
'w=1/[\s^2^(Fo^2^)+(0.1126P)^2^+0.0000P] where P=(Fo^2^+2Fc^2^)/3'.

Automatic conversion script
Id: cif_fix_values 3143 2015-03-26 13:38:13Z robertas 
;
_cod_original_sg_symbol_H-M P2(1)2(1)2(1)
_cod_database_code 7028115

loop_
_symmetry_equiv_pos_as_xyz
'x, y, z'
'-x+1/2, -y, z+1/2'
'x+1/2, -y+1/2, -z'
'-x, y+1/2, -z+1/2'

loop_
_atom_site_aniso_label
_atom_site_aniso_U_11
_atom_site_aniso_U_22
_atom_site_aniso_U_33
_atom_site_aniso_U_23
_atom_site_aniso_U_13
_atom_site_aniso_U_12
Al 0.021(2) 0.0221(14) 0.0161(12) -0.0023(12) -0.0005(14) 0.0015(13)
Si1 0.029(2) 0.0292(14) 0.0178(12) -0.0028(11) -0.0038(13) 0.0054(14)
Si2 0.0192(15) 0.035(2) 0.0234(13) -0.0017(12) -0.0018(12) 0.0071(14)
Si3 0.031(2) 0.0303(15) 0.0296(15) 0.0096(13) -0.0011(14) -0.0076(15)
O1 0.033(4) 0.038(4) 0.031(4) -0.004(3) 0.005(4) 0.003(4)
O2 0.026(4) 0.044(4) 0.027(4) 0.001(3) 0.001(3) -0.005(4)
N1 0.022(5) 0.018(4) 0.020(4) -0.006(3) 0.003(3) 0.006(4)
N2 0.035(5) 0.032(5) 0.018(4) -0.008(4) 0.003(4) 0.001(4)
C1 0.038(6) 0.020(5) 0.015(4) 0.003(4) -0.005(4) 0.000(5)
C2 0.054(8) 0.055(7) 0.019(5) -0.011(5) -0.007(5) 0.019(7)
C3 0.060(8) 0.025(5) 0.045(7) -0.008(5) -0.016(7) 0.005(6)
C4 0.053(8) 0.034(6) 0.023(5) -0.006(5) 0.004(6) 0.013(6)
C5 0.015(6) 0.076(8) 0.029(5) -0.005(6) 0.008(5) 0.003(6)
C6 0.030(6) 0.052(7) 0.031(5) -0.008(5) -0.006(5) 0.000(6)
C7 0.051(8) 0.039(7) 0.042(6) -0.013(5) -0.012(6) 0.024(6)
C8 0.063(9) 0.048(7) 0.040(6) 0.019(6) -0.001(6) -0.007(7)
C9 0.071(10) 0.037(6) 0.047(7) 0.003(5) -0.009(7) -0.033(7)
C10 0.021(6) 0.076(9) 0.049(7) 0.012(7) 0.009(6) -0.010(6)
C11 0.021(5) 0.028(5) 0.018(5) -0.002(4) -0.001(4) -0.005(5)
C12 0.035(6) 0.028(5) 0.028(5) -0.004(4) 0.003(5) -0.006(5)
C13 0.041(7) 0.054(7) 0.024(5) -0.002(5) 0.002(6) -0.003(7)
C14 0.025(6) 0.057(7) 0.031(5) 0.006(6) 0.008(5) -0.017(6)
C15 0.031(7) 0.042(7) 0.047(7) 0.015(6) 0.006(6) 0.003(5)
C16 0.031(6) 0.034(6) 0.030(5) -0.001(5) -0.003(5) -0.008(5)
C17 0.027(6) 0.023(5) 0.026(5) 0.002(4) -0.007(4) -0.010(5)
C18 0.029(6) 0.030(6) 0.043(6) -0.001(5) -0.003(6) -0.001(5)
C19 0.024(6) 0.036(6) 0.067(8) 0.003(6) -0.010(6) -0.009(5)
C20 0.046(8) 0.053(8) 0.050(7) -0.009(6) -0.012(7) -0.021(7)
C21 0.066(9) 0.035(6) 0.033(6) -0.017(5) -0.009(6) 0.007(7)
C22 0.032(6) 0.031(6) 0.028(5) -0.003(5) -0.002(5) 0.014(5)
C23 0.020(6) 0.050(7) 0.062(8) -0.005(6) -0.004(6) -0.003(6)
C24 0.050(8) 0.073(10) 0.059(8) -0.029(7) 0.006(7) 0.004(8)
C25 0.053(8) 0.028(6) 0.060(8) 0.002(6) 0.027(7) 0.009(6)
C26 0.047(8) 0.031(6) 0.057(7) -0.004(6) 0.017(6) 0.004(6)
C27 0.042(8) 0.079(9) 0.035(6) 0.006(6) -0.009(6) -0.006(8)
C28 0.064(11) 0.202(21) 0.036(7) 0.000(11) -0.027(8) -0.029(14)
C29 0.086(13) 0.129(15) 0.033(7) 0.005(8) 0.000(8) 0.022(12)
C30 0.034(7) 0.057(7) 0.037(6) -0.004(6) 0.009(5) 0.012(6)
Li 0.037(11) 0.032(9) 0.032(9) 0.009(8) 0.007(8) -0.004(9)

loop_
_atom_site_label
_atom_site_type_symbol
_atom_site_fract_x
_atom_site_fract_y
_atom_site_fract_z
_atom_site_U_iso_or_equiv
_atom_site_thermal_displace_type
_atom_site_occupancy
_atom_site_calc_flag
_atom_site_refinement_flags
Al Al 0.6030(3) 0.0780(2) 0.81362(12) 0.0199(7) Uani 1 d .
H3 H 0.6823(104) 0.0265(52) 0.7827(39) 0.030 Uiso 1 d .
Si1 Si 0.5850(3) 0.1677(2) 0.94258(11) 0.0252(7) Uani 1 d .
Si2 Si 0.8128(3) 0.0427(2) 0.91629(12) 0.0259(7) Uani 1 d .
Si3 Si 0.5043(3) -0.0094(2) 0.93325(13) 0.0303(7) Uani 1 d .
O1 O 0.3123(8) 0.2539(4) 0.7623(3) 0.034(2) Uani 1 d .
O2 O 0.4365(7) 0.1836(4) 0.6467(3) 0.032(2) Uani 1 d .
N1 N 0.6461(8) 0.1782(5) 0.7803(3) 0.020(2) Uani 1 d .
H1 H 0.6337(106) 0.2189(57) 0.8024(43) 0.030 Uiso 1 d .
N2 N 0.4160(10) 0.0723(5) 0.7885(3) 0.028(2) Uani 1 d .
H2 H 0.3393(122) 0.0948(64) 0.8043(50) 0.042 Uiso 1 d .
C1 C 0.6252(11) 0.0728(5) 0.9053(4) 0.024(2) Uani 1 d .
C2 C 0.5623(13) 0.1597(7) 1.0281(4) 0.043(3) Uani 1 d .
H2C H 0.5411(13) 0.2121(7) 1.0450(4) 0.064 Uiso 1 calc R
H2B H 0.6488(13) 0.1395(7) 1.0464(4) 0.064 Uiso 1 calc R
H2A H 0.4850(13) 0.1233(7) 1.0372(4) 0.064 Uiso 1 calc R
C3 C 0.7234(13) 0.2452(6) 0.9321(5) 0.043(3) Uani 1 d .
H3C H 0.6951(13) 0.2939(6) 0.9530(5) 0.065 Uiso 1 calc R
H3B H 0.7356(13) 0.2560(6) 0.8885(5) 0.065 Uiso 1 calc R
H3A H 0.8121(13) 0.2261(6) 0.9492(5) 0.065 Uiso 1 calc R
C4 C 0.4232(13) 0.2154(6) 0.9124(4) 0.037(3) Uani 1 d .
H4C H 0.4071(13) 0.2655(6) 0.9339(4) 0.055 Uiso 1 calc R
H4B H 0.3431(13) 0.1801(6) 0.9189(4) 0.055 Uiso 1 calc R
H4A H 0.4344(13) 0.2257(6) 0.8687(4) 0.055 Uiso 1 calc R
C5 C 0.9309(11) 0.0993(7) 0.8661(5) 0.040(3) Uani 1 d .
H5C H 0.9177(11) 0.1561(7) 0.8732(5) 0.060 Uiso 1 calc R
H5B H 0.9097(11) 0.0870(7) 0.8234(5) 0.060 Uiso 1 calc R
H5A H 1.0282(11) 0.0849(7) 0.8750(5) 0.060 Uiso 1 calc R
C6 C 0.8849(12) 0.0584(7) 0.9953(4) 0.038(3) Uani 1 d .
H6C H 0.8269(12) 0.0298(7) 1.0249(4) 0.056 Uiso 1 calc R
H6B H 0.8840(12) 0.1151(7) 1.0050(4) 0.056 Uiso 1 calc R
H6A H 0.9812(12) 0.0385(7) 0.9972(4) 0.056 Uiso 1 calc R
C7 C 0.8486(13) -0.0637(6) 0.8981(5) 0.044(3) Uani 1 d .
H7C H 0.7888(13) -0.0976(6) 0.9234(5) 0.066 Uiso 1 calc R
H7B H 0.9472(13) -0.0757(6) 0.9065(5) 0.066 Uiso 1 calc R
H7A H 0.8287(13) -0.0736(6) 0.8549(5) 0.066 Uiso 1 calc R
C8 C 0.5592(14) -0.0522(7) 1.0087(5) 0.050(3) Uani 1 d .
H8C H 0.6558(14) -0.0715(7) 1.0057(5) 0.075 Uiso 1 calc R
H8B H 0.4970(14) -0.0962(7) 1.0194(5) 0.075 Uiso 1 calc R
H8A H 0.5536(14) -0.0111(7) 1.0402(5) 0.075 Uiso 1 calc R
C9 C 0.4896(16) -0.0952(6) 0.8794(5) 0.051(4) Uani 1 d .
H9C H 0.5832(16) -0.1165(6) 0.8711(5) 0.077 Uiso 1 calc R
H9B H 0.4468(16) -0.0774(6) 0.8411(5) 0.077 Uiso 1 calc R
H9A H 0.4313(16) -0.1365(6) 0.8978(5) 0.077 Uiso 1 calc R
C10 C 0.3204(11) 0.0249(8) 0.9450(5) 0.048(3) Uani 1 d .
H10C H 0.3198(11) 0.0702(8) 0.9730(5) 0.073 Uiso 1 calc R
H10B H 0.2646(11) -0.0183(8) 0.9624(5) 0.073 Uiso 1 calc R
H10A H 0.2801(11) 0.0408(8) 0.9057(5) 0.073 Uiso 1 calc R
C11 C 0.7462(10) 0.2026(6) 0.7360(4) 0.022(2) Uani 1 d .
C12 C 0.8162(12) 0.1480(6) 0.7008(4) 0.030(2) Uani 1 d .
H12 H 0.8020(12) 0.0931(6) 0.7081(4) 0.036 Uiso 1 calc R
C13 C 0.9072(13) 0.1714(7) 0.6548(4) 0.040(3) Uani 1 d .
H13 H 0.9593(13) 0.1329(7) 0.6328(4) 0.048 Uiso 1 calc R
C14 C 0.9218(12) 0.2509(7) 0.6411(5) 0.038(3) Uani 1 d .
H14 H 0.9802(12) 0.2675(7) 0.6084(5) 0.045 Uiso 1 calc R
C15 C 0.8504(12) 0.3051(7) 0.6755(5) 0.040(3) Uani 1 d .
H15 H 0.8596(12) 0.3599(7) 0.6665(5) 0.048 Uiso 1 calc R
C16 C 0.7665(11) 0.2821(6) 0.7224(5) 0.032(3) Uani 1 d .
H16 H 0.7208(11) 0.3212(6) 0.7464(5) 0.038 Uiso 1 calc R
C17 C 0.3494(10) 0.0287(5) 0.7426(4) 0.025(2) Uani 1 d .
C18 C 0.2062(12) 0.0172(6) 0.7398(5) 0.034(3) Uani 1 d .
H18 H 0.1500(12) 0.0376(6) 0.7719(5) 0.041 Uiso 1 calc R
C19 C 0.1416(12) -0.0220(7) 0.6931(6) 0.042(3) Uani 1 d .
H19 H 0.0427(12) -0.0282(7) 0.6932(6) 0.051 Uiso 1 calc R
C20 C 0.2195(14) -0.0520(7) 0.6465(6) 0.050(3) Uani 1 d .
H20 H 0.1748(14) -0.0790(7) 0.6138(6) 0.060 Uiso 1 calc R
C21 C 0.3618(14) -0.0435(7) 0.6466(5) 0.045(3) Uani 1 d .
H21 H 0.4163(14) -0.0649(7) 0.6143(5) 0.054 Uiso 1 calc R
C22 C 0.4259(12) -0.0035(6) 0.6941(4) 0.030(2) Uani 1 d .
H22 H 0.5249(12) 0.0023(6) 0.6938(4) 0.036 Uiso 1 calc R
C23 C 0.1719(11) 0.2377(7) 0.7817(6) 0.044(3) Uani 1 d .
H23B H 0.1718(11) 0.2006(7) 0.8167(6) 0.053 Uiso 1 calc R
H23A H 0.1170(11) 0.2139(7) 0.7480(6) 0.053 Uiso 1 calc R
C24 C 0.1118(15) 0.3153(8) 0.7997(6) 0.061(4) Uani 1 d .
H24B H 0.0529(15) 0.3370(8) 0.7665(6) 0.073 Uiso 1 calc R
H24A H 0.0535(15) 0.3097(8) 0.8368(6) 0.073 Uiso 1 calc R
C25 C 0.2326(13) 0.3679(6) 0.8116(6) 0.047(3) Uani 1 d .
H25B H 0.2609(13) 0.3656(6) 0.8550(6) 0.056 Uiso 1 calc R
H25A H 0.2103(13) 0.4234(6) 0.8008(6) 0.056 Uiso 1 calc R
C26 C 0.3442(13) 0.3357(6) 0.7714(6) 0.045(3) Uani 1 d .
H26B H 0.3454(13) 0.3641(6) 0.7319(6) 0.054 Uiso 1 calc R
H26A H 0.4371(13) 0.3416(6) 0.7910(6) 0.054 Uiso 1 calc R
C27 C 0.2995(13) 0.1843(9) 0.6214(5) 0.052(3) Uani 1 d .
H27B H 0.2502(13) 0.2341(9) 0.6316(5) 0.062 Uiso 1 calc R
H27A H 0.2439(13) 0.1390(9) 0.6367(5) 0.062 Uiso 1 calc R
C28 C 0.3225(18) 0.1778(13) 0.5547(6) 0.101(7) Uani 1 d .
H28B H 0.2900(18) 0.1254(13) 0.5402(6) 0.121 Uiso 1 calc R
H28A H 0.2676(18) 0.2191(13) 0.5334(6) 0.121 Uiso 1 calc R
C29 C 0.4658(18) 0.1871(12) 0.5412(6) 0.083(5) Uani 1 d .
H29B H 0.4857(18) 0.2417(12) 0.5271(6) 0.099 Uiso 1 calc R
H29A H 0.4955(18) 0.1494(12) 0.5091(6) 0.099 Uiso 1 calc R
C30 C 0.5396(12) 0.1703(8) 0.6000(5) 0.043(3) Uani 1 d .
H30B H 0.5734(12) 0.1149(8) 0.6011(5) 0.051 Uiso 1 calc R
H30A H 0.6205(12) 0.2063(8) 0.6053(5) 0.051 Uiso 1 calc R
Li Li 0.4476(19) 0.1788(10) 0.7351(8) 0.034(4) Uani 1 d .

loop_
_atom_type_symbol
_atom_type_description
_atom_type_scat_dispersion_real
_atom_type_scat_dispersion_imag
_atom_type_scat_source
C C 0.0033 0.0016 'International Tables Vol C Tables 4.2.6.8 and 6.1.1.4'
H H 0.0000 0.0000 'International Tables Vol C Tables 4.2.6.8 and 6.1.1.4'
N N 0.0061 0.0033 'International Tables Vol C Tables 4.2.6.8 and 6.1.1.4'
O O 0.0106 0.0060 'International Tables Vol C Tables 4.2.6.8 and 6.1.1.4'
Si Si 0.0817 0.0704 'International Tables Vol C Tables 4.2.6.8 and 6.1.1.4'
Al Al 0.0645 0.0514 'International Tables Vol C Tables 4.2.6.8 and 6.1.1.4'
Li Li -0.0003 0.0001 'International Tables Vol C Tables 4.2.6.8 and 6.1.1.4'

loop_
_geom_angle_atom_site_label_1
_geom_angle_atom_site_label_2
_geom_angle_atom_site_label_3
_geom_angle
N2 Al N1 98.1(4)
N2 Al C1 113.0(4)
N1 Al C1 113.6(4)
N2 Al Li 49.8(4)
N1 Al Li 48.9(4)
C1 Al Li 133.1(5)
C1 Si1 C4 113.1(5)
C1 Si1 C3 114.0(5)
C4 Si1 C3 103.9(5)
C1 Si1 C2 113.7(5)
C4 Si1 C2 106.7(5)
C3 Si1 C2 104.6(5)
C5 Si2 C7 105.0(5)
C5 Si2 C1 111.5(5)
C7 Si2 C1 114.0(5)
C5 Si2 C6 104.7(5)
C7 Si2 C6 105.3(5)
C1 Si2 C6 115.4(5)
C10 Si3 C9 104.9(6)
C10 Si3 C8 105.1(6)
C9 Si3 C8 106.1(5)
C10 Si3 C1 112.8(5)
C9 Si3 C1 113.9(5)
C8 Si3 C1 113.2(5)
C26 O1 C23 110.1(8)
C26 O1 Li 122.8(9)
C23 O1 Li 126.9(9)
C27 O2 C30 110.6(8)
C27 O2 Li 116.1(8)
C30 O2 Li 131.8(9)
C11 N1 Al 132.0(6)
C11 N1 Li 106.2(7)
Al N1 Li 89.4(6)
C17 N2 Al 132.3(7)
C17 N2 Li 96.4(7)
Al N2 Li 89.0(6)
Si1 C1 Si2 112.2(5)
Si1 C1 Si3 111.4(5)
Si2 C1 Si3 109.9(5)
Si1 C1 Al 112.4(5)
Si2 C1 Al 103.9(5)
Si3 C1 Al 106.7(5)
C12 C11 C16 117.4(9)
C12 C11 N1 121.0(9)
C16 C11 N1 121.3(9)
C11 C12 C13 121.4(10)
C14 C13 C12 119.8(11)
C15 C14 C13 118.7(10)
C16 C15 C14 121.3(11)
C15 C16 C11 121.3(10)
C18 C17 C22 115.4(10)
C18 C17 N2 123.7(10)
C22 C17 N2 120.9(9)
C18 C17 Li 118.1(8)
C22 C17 Li 97.8(7)
N2 C17 Li 52.7(6)
C19 C18 C17 123.2(11)
C20 C19 C18 119.7(11)
C19 C20 C21 120.2(11)
C20 C21 C22 119.5(12)
C21 C22 C17 122.0(11)
O1 C23 C24 105.8(10)
C25 C24 C23 106.0(11)
C24 C25 C26 103.6(9)
O1 C26 C25 106.5(9)
O2 C27 C28 104.4(11)
C29 C28 C27 110.0(12)
C28 C29 C30 104.8(12)
O2 C30 C29 105.2(10)
O1 Li O2 104.3(9)
O1 Li N1 117.3(9)
O2 Li N1 120.7(9)
O1 Li N2 106.8(8)
O2 Li N2 124.5(9)
N1 Li N2 82.5(7)
O1 Li C17 111.6(8)
O2 Li C17 94.7(8)
N1 Li C17 105.9(7)
N2 Li C17 30.9(4)
O1 Li Al 124.3(8)
O2 Li Al 131.2(9)
N1 Li Al 41.7(4)
N2 Li Al 41.2(4)
C17 Li Al 65.4(4)

loop_
_geom_bond_atom_site_label_1
_geom_bond_atom_site_label_2
_geom_bond_distance
Al N2 1.871(10)
Al N1 1.888(8)
Al C1 2.022(9)
Al Li 2.84(2)
Si1 C1 1.840(10)
Si1 C4 1.863(11)
Si1 C3 1.874(12)
Si1 C2 1.891(10)
Si2 C5 1.842(11)
Si2 C7 1.873(10)
Si2 C1 1.877(11)
Si2 C6 1.882(10)
Si3 C10 1.867(12)
Si3 C9 1.873(11)
Si3 C8 1.878(11)
Si3 C1 1.907(10)
O1 C26 1.428(13)
O1 C23 1.433(13)
O1 Li 1.91(2)
O2 C27 1.421(13)
O2 C30 1.438(12)
O2 Li 1.94(2)
N1 C11 1.423(12)
N1 Li 2.14(2)
N2 C17 1.400(12)
N2 Li 2.17(2)
C11 C12 1.375(13)
C11 C16 1.389(13)
C12 C13 1.388(15)
C13 C14 1.38(2)
C14 C15 1.37(2)
C15 C16 1.360(14)
C17 C18 1.382(15)
C17 C22 1.400(14)
C17 Li 2.71(2)
C18 C19 1.37(2)
C19 C20 1.36(2)
C20 C21 1.37(2)
C21 C22 1.383(14)
C23 C24 1.48(2)
C24 C25 1.48(2)
C25 C26 1.486(15)
C27 C28 1.48(2)
C28 C29 1.41(2)
C29 C30 1.49(2)
